data_7135728
loop_
_publ_author_name
'Zhou, Lijin'
'Fang, Jingjing'
'Tong, Xiaofeng'
'Qi, Linjun'

_publ_section_title
;
 Enantioselective synthesis of chiral cyclic hydroxylamine ethers
 <i>via</i> NiH-catalyzed cyclization of alkyne-oxime ethers.
;
_journal_issue 32
_journal_name_full 'Chemical communications (Cambridge, England)'
_journal_page_first 8289
_journal_page_last 8292
_journal_paper_doi 10.1039/d6cc00996d
_journal_volume 62
_journal_year 2026
_chemical_absolute_configuration rm
_chemical_formula_moiety 'C18 H19 Br N2 O3 S'
_chemical_formula_sum 'C18 H18 Br N2 O3 S'
_chemical_formula_weight 422.31
_space_group_crystal_system monoclinic
_space_group_IT_number 4
_space_group_name_Hall 'P 2yb'
_space_group_name_H-M_alt 'P 1 21 1'
_atom_sites_solution_hydrogens mixed
_atom_sites_solution_primary dual
_audit_creation_date 2025-07-17
_audit_creation_method
;
Olex2 1.2
(compiled 2018.05.29 svn.r3508 for OlexSys, GUI svn.r5506)
;
_audit_update_record
;
2026-01-21 deposited with the CCDC.	2026-03-25 downloaded from the CCDC.
;
_cell_angle_alpha 90
_cell_angle_beta 95.2550(10)
_cell_angle_gamma 90
_cell_formula_units_Z 2
_cell_length_a 10.9109(2)
_cell_length_b 5.45170(10)
_cell_length_c 16.0369(3)
_cell_measurement_reflns_used 9804
_cell_measurement_temperature 257(2)
_cell_measurement_theta_max 68.29
_cell_measurement_theta_min 4.07
_cell_volume 949.91(3)
_computing_cell_refinement 'SAINT V8.40B (?, 2016)'
_computing_data_reduction 'SAINT V8.40B (?, 2016)'
_computing_molecular_graphics 'Olex2 (Dolomanov et al., 2009)'
_computing_publication_material 'Olex2 (Dolomanov et al., 2009)'
_computing_structure_refinement 'ShelXL (Sheldrick, 2015)'
_computing_structure_solution 'ShelXT (Sheldrick, 2015)'
_diffrn_ambient_temperature 257.0
_diffrn_measured_fraction_theta_full 0.988
_diffrn_measured_fraction_theta_max 0.988
_diffrn_measurement_device_type 'CCD area detector'
_diffrn_measurement_method 'phi and omega scans'
_diffrn_radiation_monochromator graphite
_diffrn_radiation_type CuK\a
_diffrn_radiation_wavelength 1.54178
_diffrn_reflns_av_R_equivalents 0.0326
_diffrn_reflns_av_unetI/netI 0.0261
_diffrn_reflns_Laue_measured_fraction_full 0.988
_diffrn_reflns_Laue_measured_fraction_max 0.988
_diffrn_reflns_limit_h_max 13
_diffrn_reflns_limit_h_min -13
_diffrn_reflns_limit_k_max 6
_diffrn_reflns_limit_k_min -6
_diffrn_reflns_limit_l_max 19
_diffrn_reflns_limit_l_min -19
_diffrn_reflns_number 29095
_diffrn_reflns_point_group_measured_fraction_full 0.964
_diffrn_reflns_point_group_measured_fraction_max 0.963
_diffrn_reflns_theta_full 67.679
_diffrn_reflns_theta_max 68.286
_diffrn_reflns_theta_min 4.069
_exptl_absorpt_coefficient_mu 4.139
_exptl_absorpt_correction_T_max 0.7531
_exptl_absorpt_correction_T_min 0.4680
_exptl_absorpt_correction_type multi-scan
_exptl_absorpt_process_details
;
SADABS-2016/2 (Bruker,2016/2) was used for absorption correction.
wR2(int) was 0.1409 before and 0.0631 after correction.
The Ratio of minimum to maximum transmission is 0.6214.
The \l/2 correction factor is Not present.
;
_exptl_crystal_colour colourless
_exptl_crystal_colour_primary colourless
_exptl_crystal_density_diffrn 1.476
_exptl_crystal_description block
_exptl_crystal_F_000 430
_exptl_crystal_size_max 0.23
_exptl_crystal_size_mid 0.22
_exptl_crystal_size_min 0.21
_refine_diff_density_max 0.156
_refine_diff_density_min -0.265
_refine_diff_density_rms 0.032
_refine_ls_abs_structure_details
;
 Flack x determined using 1397 quotients [(I+)-(I-)]/[(I+)+(I-)]
 (Parsons, Flack and Wagner, Acta Cryst. B69 (2013) 249-259).
;
_refine_ls_abs_structure_Flack 0.035(6)
_refine_ls_extinction_method none
_refine_ls_goodness_of_fit_ref 1.051
_refine_ls_hydrogen_treatment mixed
_refine_ls_matrix_type full
_refine_ls_number_parameters 239
_refine_ls_number_reflns 3372
_refine_ls_number_restraints 1
_refine_ls_restrained_S_all 1.051
_refine_ls_R_factor_all 0.0228
_refine_ls_R_factor_gt 0.0224
_refine_ls_shift/su_max 0.009
_refine_ls_shift/su_mean 0.002
_refine_ls_structure_factor_coef Fsqd
_refine_ls_weighting_details 'w=1/[\s^2^(Fo^2^)+(0.0350P)^2^+0.1078P] where P=(Fo^2^+2Fc^2^)/3'
_refine_ls_weighting_scheme calc
_refine_ls_wR_factor_gt 0.0610
_refine_ls_wR_factor_ref 0.0614
_reflns_Friedel_coverage 0.749
_reflns_Friedel_fraction_full 0.933
_reflns_Friedel_fraction_max 0.932
_reflns_number_gt 3308
_reflns_number_total 3372
_reflns_threshold_expression 'I > 2\s(I)'
_cod_data_source_file d6cc00996d2.cif
_cod_data_source_block 1
_cod_depositor_comments
;
The following automatic conversions were performed:

data item '_chemical_absolute_configuration' value 'RM' was changed
to 'rm' in accordance with the
/home/data/users/saulius/crontab/automatic-downloads/rss-feeds/RSC/lib/dictionaries/cif_core.dic
dictionary named 'cif_core.dic' version 2.4.2 last updated on
2011-04-26.

Automatic conversion script
Id: cif_fix_values 8170 2020-07-09 18:12:32Z antanas 

 Adding full bibliography for 7135728.cif.
;
_cod_database_code 7135728
_shelx_shelxl_version_number 2016/6
_shelx_space_group_comment
;
The symmetry employed for this shelxl refinement is uniquely defined
by the following loop, which should always be used as a source of
symmetry information in preference to the above space-group names.
They are only intended as comments.
;
_shelx_estimated_absorpt_t_max 0.477
_shelx_estimated_absorpt_t_min 0.449
_olex2_refinement_description
;
1. Fixed Uiso
 At 1.2 times of:
  All C(H) groups, All C(H,H) groups
 At 1.5 times of:
  All C(H,H,H) groups
2.a Ternary CH refined with riding coordinates:
 C11(H11)
2.b Secondary CH2 refined with riding coordinates:
 C10(H10A,H10B)
2.c Aromatic/amide H refined with riding coordinates:
 C8(H8), C17(H17), C18(H18), C1(H1A), C14(H14), C15(H15), C5(H5), C4(H4),
 C2(H2), C3(H3)
2.d Idealised Me refined as rotating group:
 C12(H12A,H12B,H12C)
;
_olex2_submission_special_instructions 'No special instructions were received'

loop_
_space_group_symop_operation_xyz
'x, y, z'
'-x, y+1/2, -z'

loop_
_atom_site_label
_atom_site_type_symbol
_atom_site_fract_x
_atom_site_fract_y
_atom_site_fract_z
_atom_site_U_iso_or_equiv
_atom_site_adp_type
_atom_site_occupancy
_atom_site_site_symmetry_order
_atom_site_calc_flag
_atom_site_refinement_flags_posn
_atom_site_refinement_flags_adp
_atom_site_refinement_flags_occupancy
_atom_site_disorder_assembly
_atom_site_disorder_group
Br1 Br 0.10223(3) 0.79098(8) 0.96769(2) 0.08449(15) Uani 1 1 d . . . . .
S1 S 0.47314(6) 0.08556(11) 0.79440(4) 0.05354(16) Uani 1 1 d . . . . .
O2 O 0.4089(2) -0.0088(4) 0.71981(13) 0.0669(5) Uani 1 1 d . . . . .
N2 N 0.58433(18) 0.2586(4) 0.76610(12) 0.0507(5) Uani 1 1 d . . . . .
O3 O 0.5265(2) -0.0788(4) 0.85671(13) 0.0680(5) Uani 1 1 d . . . . .
N1 N 0.7226(2) 0.2831(6) 0.61099(14) 0.0610(5) Uani 1 1 d . . . . .
O1 O 0.6251(2) 0.1916(6) 0.55298(14) 0.0968(10) Uani 1 1 d . . . . .
C13 C 0.3706(2) 0.2789(5) 0.84263(15) 0.0512(5) Uani 1 1 d . . . . .
C9 C 0.6656(3) 0.3684(6) 0.83431(17) 0.0598(7) Uani 1 1 d . . . . .
C10 C 0.5547(2) 0.4279(5) 0.69581(15) 0.0513(5) Uani 1 1 d . . . . .
H10A H 0.518555 0.576994 0.715676 0.062 Uiso 1 1 calc R . . . .
H10B H 0.495750 0.352444 0.654626 0.062 Uiso 1 1 calc R . . . .
C6 C 0.8719(2) 0.7361(5) 0.69638(18) 0.0582(6) Uani 1 1 d . . . . .
C11 C 0.6727(2) 0.4877(5) 0.65640(15) 0.0511(5) Uani 1 1 d . . . . .
H11 H 0.654576 0.621640 0.616408 0.061 Uiso 1 1 calc R . . . .
C8 C 0.7642(2) 0.5185(6) 0.80139(17) 0.0584(6) Uani 1 1 d . . . . .
H8 H 0.826148 0.576406 0.840070 0.070 Uiso 1 1 calc R . . . .
C7 C 0.7715(2) 0.5769(5) 0.72220(16) 0.0503(5) Uani 1 1 d . . . . .
C17 C 0.2902(3) 0.4308(7) 0.96604(19) 0.0731(8) Uani 1 1 d . . . . .
H17 H 0.288166 0.431063 1.023884 0.088 Uiso 1 1 calc R . . . .
C18 C 0.3709(3) 0.2787(7) 0.92888(17) 0.0656(6) Uani 1 1 d . . . . .
H18 H 0.424606 0.177565 0.961493 0.079 Uiso 1 1 calc R . . . .
C16 C 0.2129(2) 0.5819(6) 0.91655(18) 0.0604(6) Uani 1 1 d . . . . .
C1 C 0.9187(3) 0.9261(6) 0.7462(2) 0.0691(8) Uani 1 1 d . . . . .
H1A H 0.887816 0.953440 0.797576 0.083 Uiso 1 1 calc R . . . .
C14 C 0.2923(2) 0.4319(6) 0.79364(17) 0.0590(6) Uani 1 1 d . . . . .
H14 H 0.293063 0.430320 0.735707 0.071 Uiso 1 1 calc R . . . .
C15 C 0.2134(2) 0.5859(7) 0.83045(19) 0.0641(7) Uani 1 1 d . . . . .
H15 H 0.161430 0.690858 0.798065 0.077 Uiso 1 1 calc R . . . .
C5 C 0.9200(3) 0.7048(7) 0.6195(2) 0.0807(9) Uani 1 1 d . . . . .
H5 H 0.888761 0.581806 0.583341 0.097 Uiso 1 1 calc R . . . .
C4 C 1.0128(4) 0.8533(9) 0.5964(3) 0.1008(13) Uani 1 1 d . . . . .
H4 H 1.044354 0.827900 0.545174 0.121 Uiso 1 1 calc R . . . .
C2 C 1.0114(3) 1.0783(8) 0.7214(3) 0.0900(11) Uani 1 1 d . . . . .
H2 H 1.040478 1.207863 0.755439 0.108 Uiso 1 1 calc R . . . .
C3 C 1.0591(4) 1.0365(9) 0.6473(3) 0.1004(14) Uani 1 1 d . . . . .
H3 H 1.123288 1.133209 0.631442 0.121 Uiso 1 1 calc R . . . .
C12 C 0.6538(5) 0.242(2) 0.4718(2) 0.181(5) Uani 1 1 d . . . . .
H12A H 0.580685 0.229246 0.433847 0.272 Uiso 1 1 calc GR . . . .
H12B H 0.713777 0.125963 0.456011 0.272 Uiso 1 1 calc GR . . . .
H12C H 0.686598 0.404812 0.469512 0.272 Uiso 1 1 calc GR . . . .
H9A H 0.698(3) 0.239(8) 0.864(2) 0.074(10) Uiso 1 1 d . . . . .
H9B H 0.613(3) 0.476(7) 0.872(2) 0.066(8) Uiso 1 1 d . . . . .
H1 H 0.733(3) 0.179(7) 0.645(2) 0.062(10) Uiso 1 1 d . . . . .

loop_
_atom_site_aniso_label
_atom_site_aniso_U_11
_atom_site_aniso_U_22
_atom_site_aniso_U_33
_atom_site_aniso_U_23
_atom_site_aniso_U_13
_atom_site_aniso_U_12
Br1 0.06810(19) 0.0955(3) 0.0917(2) -0.0276(2) 0.01718(15) 0.00872(19)
S1 0.0625(3) 0.0417(3) 0.0570(3) -0.0045(2) 0.0082(3) -0.0023(3)
O2 0.0775(12) 0.0534(11) 0.0697(11) -0.0154(9) 0.0067(9) -0.0115(10)
N2 0.0521(10) 0.0500(12) 0.0500(9) 0.0006(9) 0.0042(8) 0.0009(9)
O3 0.0849(13) 0.0480(10) 0.0718(12) 0.0079(9) 0.0105(10) 0.0044(9)
N1 0.0593(11) 0.0701(15) 0.0528(11) -0.0112(13) 0.0003(9) -0.0014(13)
O1 0.0752(14) 0.148(3) 0.0679(12) -0.0416(15) 0.0097(10) -0.0354(15)
C13 0.0518(11) 0.0459(12) 0.0561(12) -0.0030(12) 0.0057(9) -0.0070(12)
C9 0.0633(15) 0.0645(18) 0.0501(13) 0.0032(12) -0.0026(11) -0.0052(12)
C10 0.0466(12) 0.0506(14) 0.0561(13) 0.0026(10) 0.0005(10) 0.0064(10)
C6 0.0444(11) 0.0533(17) 0.0760(16) 0.0046(12) 0.0005(11) 0.0048(10)
C11 0.0476(12) 0.0536(13) 0.0512(12) 0.0057(11) -0.0011(9) 0.0054(11)
C8 0.0540(13) 0.0599(16) 0.0597(14) -0.0059(12) -0.0032(10) -0.0001(12)
C7 0.0458(11) 0.0441(12) 0.0603(13) -0.0055(11) 0.0021(9) 0.0056(10)
C17 0.090(2) 0.078(2) 0.0526(14) -0.0074(14) 0.0101(14) 0.0063(17)
C18 0.0767(16) 0.0632(16) 0.0562(13) -0.0015(15) 0.0034(12) 0.0068(18)
C16 0.0516(13) 0.0614(16) 0.0691(15) -0.0157(15) 0.0104(11) -0.0055(12)
C1 0.0514(14) 0.0599(17) 0.094(2) 0.0012(15) -0.0055(13) 0.0002(12)
C14 0.0507(13) 0.0732(18) 0.0530(13) -0.0010(12) 0.0044(10) -0.0026(12)
C15 0.0477(12) 0.0758(18) 0.0684(15) -0.0039(15) 0.0038(11) 0.0028(13)
C5 0.0762(19) 0.081(2) 0.088(2) -0.0016(17) 0.0243(16) -0.0141(16)
C4 0.083(2) 0.110(4) 0.114(3) 0.012(3) 0.033(2) -0.020(2)
C2 0.0618(18) 0.070(2) 0.135(3) 0.004(2) -0.010(2) -0.0115(16)
C3 0.0628(19) 0.092(3) 0.148(4) 0.023(3) 0.018(2) -0.0182(19)
C12 0.132(4) 0.353(13) 0.059(2) -0.064(4) 0.015(2) -0.090(7)

loop_
_atom_type_symbol
_atom_type_description
_atom_type_scat_dispersion_real
_atom_type_scat_dispersion_imag
_atom_type_scat_source
C C 0.0181 0.0091 'International Tables Vol C Tables 4.2.6.8 and 6.1.1.4'
H H 0.0000 0.0000 'International Tables Vol C Tables 4.2.6.8 and 6.1.1.4'
Br Br -0.6763 1.2805 'International Tables Vol C Tables 4.2.6.8 and 6.1.1.4'
N N 0.0311 0.0180 'International Tables Vol C Tables 4.2.6.8 and 6.1.1.4'
O O 0.0492 0.0322 'International Tables Vol C Tables 4.2.6.8 and 6.1.1.4'
S S 0.3331 0.5567 'International Tables Vol C Tables 4.2.6.8 and 6.1.1.4'

loop_
_geom_angle_atom_site_label_1
_geom_angle_atom_site_label_2
_geom_angle_atom_site_label_3
_geom_angle
_geom_angle_site_symmetry_1
_geom_angle_site_symmetry_3
_geom_angle_publ_flag
O2 S1 N2 107.21(12) . . ?
O2 S1 C13 107.48(12) . . ?
N2 S1 C13 107.05(12) . . ?
O3 S1 O2 119.92(13) . . ?
O3 S1 N2 106.96(13) . . ?
O3 S1 C13 107.60(13) . . ?
C9 N2 S1 116.16(17) . . ?
C10 N2 S1 117.31(16) . . ?
C10 N2 C9 113.0(2) . . ?
O1 N1 C11 107.4(2) . . ?
O1 N1 H1 104(3) . . ?
C11 N1 H1 104(3) . . ?
C12 O1 N1 108.7(3) . . ?
C18 C13 S1 119.6(2) . . ?
C18 C13 C14 120.8(3) . . ?
C14 C13 S1 119.57(19) . . ?
N2 C9 C8 111.5(2) . . ?
N2 C9 H9A 104(2) . . ?
N2 C9 H9B 109.7(18) . . ?
C8 C9 H9A 111(2) . . ?
C8 C9 H9B 110(2) . . ?
H9A C9 H9B 110(3) . . ?
N2 C10 H10A 110.0 . . ?
N2 C10 H10B 110.0 . . ?
N2 C10 C11 108.55(19) . . ?
H10A C10 H10B 108.4 . . ?
C11 C10 H10A 110.0 . . ?
C11 C10 H10B 110.0 . . ?
C1 C6 C7 121.4(3) . . ?
C1 C6 C5 117.1(3) . . ?
C5 C6 C7 121.4(3) . . ?
N1 C11 C10 114.3(2) . . ?
N1 C11 H11 107.7 . . ?
N1 C11 C7 108.5(2) . . ?
C10 C11 H11 107.7 . . ?
C7 C11 C10 110.8(2) . . ?
C7 C11 H11 107.7 . . ?
C9 C8 H8 117.1 . . ?
C7 C8 C9 125.8(2) . . ?
C7 C8 H8 117.1 . . ?
C6 C7 C11 119.2(2) . . ?
C8 C7 C6 121.4(2) . . ?
C8 C7 C11 119.3(2) . . ?
C18 C17 H17 120.3 . . ?
C16 C17 H17 120.3 . . ?
C16 C17 C18 119.4(3) . . ?
C13 C18 C17 119.2(3) . . ?
C13 C18 H18 120.4 . . ?
C17 C18 H18 120.4 . . ?
C17 C16 Br1 119.3(2) . . ?
C17 C16 C15 121.8(3) . . ?
C15 C16 Br1 118.8(2) . . ?
C6 C1 H1A 119.3 . . ?
C6 C1 C2 121.5(4) . . ?
C2 C1 H1A 119.3 . . ?
C13 C14 H14 119.9 . . ?
C15 C14 C13 120.2(3) . . ?
C15 C14 H14 119.9 . . ?
C16 C15 H15 120.7 . . ?
C14 C15 C16 118.7(3) . . ?
C14 C15 H15 120.7 . . ?
C6 C5 H5 119.6 . . ?
C4 C5 C6 120.8(4) . . ?
C4 C5 H5 119.6 . . ?
C5 C4 H4 119.5 . . ?
C3 C4 C5 121.0(4) . . ?
C3 C4 H4 119.5 . . ?
C1 C2 H2 120.2 . . ?
C3 C2 C1 119.7(4) . . ?
C3 C2 H2 120.2 . . ?
C4 C3 C2 119.8(4) . . ?
C4 C3 H3 120.1 . . ?
C2 C3 H3 120.1 . . ?
O1 C12 H12A 109.5 . . ?
O1 C12 H12B 109.5 . . ?
O1 C12 H12C 109.5 . . ?
H12A C12 H12B 109.5 . . ?
H12A C12 H12C 109.5 . . ?
H12B C12 H12C 109.5 . . ?

loop_
_geom_bond_atom_site_label_1
_geom_bond_atom_site_label_2
_geom_bond_distance
_geom_bond_site_symmetry_2
_geom_bond_publ_flag
Br1 C16 1.901(3) . ?
S1 O2 1.426(2) . ?
S1 N2 1.634(2) . ?
S1 O3 1.426(2) . ?
S1 C13 1.766(3) . ?
N2 C9 1.471(3) . ?
N2 C10 1.470(3) . ?
N1 O1 1.437(3) . ?
N1 C11 1.464(4) . ?
N1 H1 0.79(4) . ?
O1 C12 1.394(6) . ?
C13 C18 1.383(4) . ?
C13 C14 1.386(4) . ?
C9 C8 1.486(4) . ?
C9 H9A 0.90(4) . ?
C9 H9B 1.05(4) . ?
C10 H10A 0.9700 . ?
C10 H10B 0.9700 . ?
C10 C11 1.521(4) . ?
C6 C7 1.486(4) . ?
C6 C1 1.378(4) . ?
C6 C5 1.394(5) . ?
C11 H11 0.9800 . ?
C11 C7 1.518(3) . ?
C8 H8 0.9300 . ?
C8 C7 1.319(4) . ?
C17 H17 0.9300 . ?
C17 C18 1.383(5) . ?
C17 C16 1.377(5) . ?
C18 H18 0.9300 . ?
C16 C15 1.381(4) . ?
C1 H1A 0.9300 . ?
C1 C2 1.394(5) . ?
C14 H14 0.9300 . ?
C14 C15 1.373(4) . ?
C15 H15 0.9300 . ?
C5 H5 0.9300 . ?
C5 C4 1.373(5) . ?
C4 H4 0.9300 . ?
C4 C3 1.358(7) . ?
C2 H2 0.9300 . ?
C2 C3 1.361(7) . ?
C3 H3 0.9300 . ?
C12 H12A 0.9600 . ?
C12 H12B 0.9600 . ?
C12 H12C 0.9600 . ?
